data_7010164
loop_
_publ_author_name
'Davies, Sian C.'
'Durrant, Marcus C.'
'Hughes, David L.'
'Richards, Raymond L.'
'Sanders, J. Roger'

_publ_section_title
;
 Iron, cobalt and vanadium complexes of the N(CH2CH2S)33&#x2212; ligand
 with chloride, azide, cyanide and carbonyl co-ligands
;
_journal_issue 24
_journal_name_full 'Journal of the Chemical Society, Dalton Transactions'
_journal_page_first 4694
_journal_paper_doi 10.1039/b006591i
_journal_year 2000
_chemical_formula_moiety 'C14 H24 Co Fe2 N2 O2 S6'
_chemical_formula_structural '[Co{Fe(NS3)(CO)-S,S'}2]'
_chemical_formula_sum 'C14 H24 Co Fe2 N2 O2 S6'
_chemical_formula_weight 615.3
_chemical_name_systematic
; 
 ? 
;
_space_group_IT_number 110
_symmetry_cell_setting tetragonal
_symmetry_space_group_name_Hall 'I 4bw -2c'
_symmetry_space_group_name_H-M 'I 41 c d'
_atom_sites_solution_hydrogens geom
_atom_sites_solution_primary direct
_atom_sites_solution_secondary difmap
_audit_creation_method SHELXL
_cell_angle_alpha 90.00
_cell_angle_beta 90.00
_cell_angle_gamma 90.00
_cell_formula_units_Z 8
_cell_length_a 13.5277(5)
_cell_length_b 13.5277(5)
_cell_length_c 24.414(5)
_cell_measurement_reflns_used 25
_cell_measurement_temperature 293(2)
_cell_measurement_theta_max 11
_cell_measurement_theta_min 10
_cell_volume 4467.7(9)
_computing_cell_refinement 'CAD4/EXPRESS (Enraf-Nonius, 1992)'
_computing_data_collection 'CAD4/EXPRESS (Enraf-Nonius, 1992)'
_computing_data_reduction 'CAD4 (Hursthouse, 1976)'
_computing_molecular_graphics 'ORTEP (Johnson, 1971)'
_computing_publication_material 'SHELXL-93 (Sheldrick, 1993)'
_computing_structure_refinement 'SHELXL-93 (Sheldrick, 1993)'
_computing_structure_solution 'SHELXS-86 (Sheldrick, 1990)'
_diffrn_ambient_temperature 293(2)
_diffrn_measurement_device 'Enraf-Nonius CAD4 diffractometer'
_diffrn_measurement_method 'scintillation counter; \w/\q scans'
_diffrn_radiation_monochromator graphite
_diffrn_radiation_source 'fine-focus sealed tube'
_diffrn_radiation_type Mo-K\a
_diffrn_radiation_wavelength 0.71069
_diffrn_reflns_av_R_equivalents 0.029
_diffrn_reflns_av_sigmaI/netI 0.0548
_diffrn_reflns_limit_h_max 16
_diffrn_reflns_limit_h_min -6
_diffrn_reflns_limit_k_max 17
_diffrn_reflns_limit_k_min -6
_diffrn_reflns_limit_l_max 30
_diffrn_reflns_limit_l_min -11
_diffrn_reflns_number 2931
_diffrn_reflns_theta_max 27.0
_diffrn_reflns_theta_min 2.71
_diffrn_standards_decay_% 1.3
_diffrn_standards_interval_time '10000 s'
_diffrn_standards_number 3
_exptl_absorpt_coefficient_mu 2.590
_exptl_absorpt_correction_T_max 1.00
_exptl_absorpt_correction_T_min 0.89
_exptl_absorpt_correction_type 'semi-empirical psi-scans'
_exptl_crystal_colour black
_exptl_crystal_density_diffrn 1.830
_exptl_crystal_description 'euhedral polyhedra'
_exptl_crystal_F_000 2504
_exptl_crystal_size_max 0.21
_exptl_crystal_size_mid 0.17
_exptl_crystal_size_min 0.15
_refine_diff_density_max 0.329
_refine_diff_density_min -0.380
_refine_diff_density_rms 0.071
_refine_ls_abs_structure_details 'Flack H D (1983), Acta Cryst. A39, 876-881'
_refine_ls_abs_structure_Flack 0.00(3)
_refine_ls_extinction_method none
_refine_ls_goodness_of_fit_all 0.951
_refine_ls_goodness_of_fit_obs 0.995
_refine_ls_hydrogen_treatment free
_refine_ls_matrix_type full
_refine_ls_number_parameters 171
_refine_ls_number_reflns 1252
_refine_ls_number_restraints 1
_refine_ls_restrained_S_all 0.951
_refine_ls_restrained_S_obs 0.995
_refine_ls_R_factor_all 0.0417
_refine_ls_R_factor_obs 0.0298
_refine_ls_shift/esd_max 0.001
_refine_ls_shift/esd_mean 0.000
_refine_ls_structure_factor_coef Fsqd
_refine_ls_weighting_details 'w=1/[\s^2^(Fo^2^)] where P=(Fo^2^+2Fc^2^)/3'
_refine_ls_weighting_scheme calc
_refine_ls_wR_factor_all 0.0518
_refine_ls_wR_factor_obs 0.0478
_reflns_number_observed 1010
_reflns_number_total 1252
_reflns_observed_criterion >2sigma(I)
_cod_data_source_file b006591i.txt
_cod_data_source_block roger33
_cod_depositor_comments
;
The following automatic conversions were performed:

'_refine_ls_weighting_scheme' value 'calc w=1/[\s^2^(Fo^2^)] where
P=(Fo^2^+2Fc^2^)/3' was changed to 'calc'. New tag
'_refine_ls_weighting_details' was created. The value of the new tag
was set to 'w=1/[\s^2^(Fo^2^)] where P=(Fo^2^+2Fc^2^)/3'.

Automatic conversion script
Id: cif_fix_values 3143 2015-03-26 13:38:13Z robertas 
;
_cod_original_sg_symbol_H-M 'I 41 c d (no. 110)'
_cod_database_code 7010164

loop_
_symmetry_equiv_pos_as_xyz
'x, y, z'
'-x, y, z+1/2'
'y, -x+1/2, z+1/4'
'y, x+1/2, z+3/4'
'-x, -y, z'
'x, -y, z+1/2'
'-y, x+1/2, z+1/4'
'-y, -x+1/2, z+3/4'
'x+1/2, y+1/2, z+1/2'
'-x+1/2, y+1/2, z+1'
'y+1/2, -x+1, z+3/4'
'y+1/2, x+1, z+5/4'
'-x+1/2, -y+1/2, z+1/2'
'x+1/2, -y+1/2, z+1'
'-y+1/2, x+1, z+3/4'
'-y+1/2, -x+1, z+5/4'

loop_
_atom_site_aniso_label
_atom_site_aniso_U_11
_atom_site_aniso_U_22
_atom_site_aniso_U_33
_atom_site_aniso_U_23
_atom_site_aniso_U_13
_atom_site_aniso_U_12
Fe 0.0222(3) 0.0291(4) 0.0259(3) 0.0037(4) 0.0042(3) 0.0021(4)
Co 0.0212(4) 0.0307(5) 0.0317(4) 0.000 0.000 0.0010(6)
S1 0.0268(7) 0.0264(7) 0.0387(8) -0.0058(6) 0.0023(6) -0.0018(6)
C14 0.032(3) 0.049(3) 0.025(2) -0.011(3) 0.002(2) -0.002(3)
C41 0.032(3) 0.042(3) 0.018(3) 0.008(3) 0.001(2) 0.003(3)
S2 0.0306(8) 0.0451(9) 0.0293(8) -0.0127(7) -0.0053(6) 0.0028(6)
C24 0.042(3) 0.026(3) 0.049(4) -0.015(3) 0.002(3) 0.001(3)
C42 0.033(3) 0.025(3) 0.045(4) -0.002(3) 0.006(3) 0.005(2)
S3 0.0275(7) 0.0515(9) 0.0527(8) 0.0150(9) 0.0146(6) 0.0045(8)
C34 0.020(3) 0.046(4) 0.059(4) 0.000(4) 0.000(3) 0.007(2)
C43 0.020(3) 0.044(4) 0.040(3) 0.006(3) -0.003(3) 0.005(2)
N4 0.018(2) 0.029(2) 0.026(2) -0.002(2) 0.004(2) -0.001(2)
C5 0.026(3) 0.055(4) 0.051(4) 0.011(4) 0.013(3) 0.003(3)
O5 0.061(3) 0.108(5) 0.087(4) 0.077(4) 0.021(3) 0.023(3)

loop_
_atom_site_label
_atom_site_type_symbol
_atom_site_fract_x
_atom_site_fract_y
_atom_site_fract_z
_atom_site_U_iso_or_equiv
_atom_site_thermal_displace_type
_atom_site_occupancy
_atom_site_calc_flag
_atom_site_refinement_flags
_atom_site_disorder_group
Fe Fe 0.19241(5) 0.49113(5) 0.27990(3) 0.0257(2) Uani 1 d . .
Co Co 0.0000 0.5000 0.30351(4) 0.0279(2) Uani 1 d S .
S1 S 0.12069(11) 0.58058(11) 0.34788(6) 0.0306(3) Uani 1 d . .
C14 C 0.1599(4) 0.5060(5) 0.4060(2) 0.0351(12) Uani 1 d . .
H14A H 0.2220(47) 0.5362(44) 0.4185(24) 0.045(18) Uiso 1 d . .
H14B H 0.1118(34) 0.5100(39) 0.4370(18) 0.025(13) Uiso 1 d . .
C41 C 0.1677(5) 0.4001(5) 0.3894(2) 0.0307(13) Uani 1 d . .
H41A H 0.1959(35) 0.3631(38) 0.4154(20) 0.017(13) Uiso 1 d . .
H41B H 0.1042(42) 0.3762(38) 0.3832(23) 0.027(15) Uiso 1 d . .
S2 S 0.07566(11) 0.38631(12) 0.24841(6) 0.0350(4) Uani 1 d . .
C24 C 0.1009(5) 0.2793(4) 0.2923(3) 0.039(2) Uani 1 d . .
H24A H 0.0510(44) 0.2808(41) 0.3239(24) 0.040(16) Uiso 1 d . .
H24B H 0.1002(40) 0.2236(43) 0.2775(25) 0.037(16) Uiso 1 d . .
C42 C 0.2049(4) 0.2864(4) 0.3150(3) 0.0339(13) Uani 1 d . .
H42A H 0.2199(36) 0.2412(38) 0.3446(22) 0.023(13) Uiso 1 d . .
H42B H 0.2543(49) 0.2818(45) 0.2867(25) 0.053(20) Uiso 1 d . .
S3 S 0.35099(10) 0.49544(13) 0.25737(6) 0.0439(4) Uani 1 d . .
C34 C 0.3968(4) 0.3977(5) 0.3010(4) 0.0416(14) Uani 1 d . .
H34A H 0.4037(39) 0.3392(41) 0.2804(22) 0.031(14) Uiso 1 d . .
H34B H 0.4569(41) 0.4128(36) 0.3096(21) 0.031(15) Uiso 1 d . .
C43 C 0.3349(4) 0.3909(5) 0.3520(3) 0.0347(13) Uani 1 d . .
H43A H 0.3416(35) 0.4505(36) 0.3782(19) 0.020(13) Uiso 1 d . .
H43B H 0.3501(38) 0.3303(41) 0.3736(21) 0.030(15) Uiso 1 d . .
N4 N 0.2263(3) 0.3857(3) 0.3377(2) 0.0242(9) Uani 1 d . .
C5 C 0.1723(4) 0.5793(5) 0.2284(3) 0.044(2) Uani 1 d . .
O5 O 0.1627(4) 0.6359(5) 0.1944(2) 0.085(2) Uani 1 d . .

loop_
_atom_type_symbol
_atom_type_description
_atom_type_scat_dispersion_real
_atom_type_scat_dispersion_imag
_atom_type_scat_source
C C 0.0033 0.0016 'International Tables Vol C Tables 4.2.6.8 and 6.1.1.4'
H H 0.0000 0.0000 'International Tables Vol C Tables 4.2.6.8 and 6.1.1.4'
Co Co 0.3494 0.9721 'International Tables Vol C Tables 4.2.6.8 and 6.1.1.4'
Fe Fe 0.3463 0.8444 'International Tables Vol C Tables 4.2.6.8 and 6.1.1.4'
N N 0.0061 0.0033 'International Tables Vol C Tables 4.2.6.8 and 6.1.1.4'
O O 0.0106 0.0060 'International Tables Vol C Tables 4.2.6.8 and 6.1.1.4'
S S 0.1246 0.1234 'International Tables Vol C Tables 4.2.6.8 and 6.1.1.4'

loop_
_geom_angle_atom_site_label_1
_geom_angle_atom_site_label_2
_geom_angle_atom_site_label_3
_geom_angle
_geom_angle_site_symmetry_1
_geom_angle_site_symmetry_3
_geom_angle_publ_flag
C5 Fe N4 175.7(2) . . ?
C5 Fe S3 87.4(2) . . ?
N4 Fe S3 88.44(12) . . ?
C5 Fe S2 94.3(2) . . ?
N4 Fe S2 87.39(12) . . ?
S3 Fe S2 127.55(7) . . ?
C5 Fe S1 95.5(2) . . ?
N4 Fe S1 87.88(12) . . ?
S3 Fe S1 125.52(6) . . ?
S2 Fe S1 106.54(5) . . ?
C5 Fe Co 88.4(2) . . ?
N4 Fe Co 95.76(11) . . ?
S3 Fe Co 175.50(6) . . ?
S2 Fe Co 54.51(4) . . ?
S1 Fe Co 53.25(4) . . ?
S1 Co S1 122.22(9) 5_565 . ?
S1 Co S2 106.59(6) 5_565 5_565 ?
S1 Co S2 106.46(6) . 5_565 ?
S1 Co S2 106.46(6) 5_565 . ?
S1 Co S2 106.59(6) . . ?
S2 Co S2 107.88(9) 5_565 . ?
S1 Co Fe 142.44(5) 5_565 . ?
S1 Co Fe 54.27(4) . . ?
S2 Co Fe 109.87(5) 5_565 . ?
S2 Co Fe 53.54(4) . . ?
S1 Co Fe 54.27(4) 5_565 5_565 ?
S1 Co Fe 142.44(5) . 5_565 ?
S2 Co Fe 53.54(4) 5_565 5_565 ?
S2 Co Fe 109.87(5) . 5_565 ?
Fe Co Fe 155.05(5) . 5_565 ?
C14 S1 Co 108.6(2) . . ?
C14 S1 Fe 98.6(2) . . ?
Co S1 Fe 72.49(5) . . ?
C41 C14 S1 110.0(4) . . ?
C41 C14 H14A 115.0(32) . . ?
S1 C14 H14A 105.1(33) . . ?
C41 C14 H14B 107.7(32) . . ?
S1 C14 H14B 111.8(28) . . ?
H14A C14 H14B 107.3(41) . . ?
C14 C41 N4 112.9(5) . . ?
C14 C41 H41A 112.1(32) . . ?
N4 C41 H41A 107.4(30) . . ?
C14 C41 H41B 108.3(33) . . ?
N4 C41 H41B 107.7(35) . . ?
H41A C41 H41B 108.3(45) . . ?
C24 S2 Fe 99.6(2) . . ?
C24 S2 Co 105.7(2) . . ?
Fe S2 Co 71.95(5) . . ?
C42 C24 S2 109.7(4) . . ?
C42 C24 H24A 109.5(33) . . ?
S2 C24 H24A 107.5(33) . . ?
C42 C24 H24B 103.1(39) . . ?
S2 C24 H24B 117.3(42) . . ?
H24A C24 H24B 109.5(52) . . ?
N4 C42 C24 112.1(4) . . ?
N4 C42 H42A 104.5(31) . . ?
C24 C42 H42A 115.4(30) . . ?
N4 C42 H42B 101.0(36) . . ?
C24 C42 H42B 112.2(36) . . ?
H42A C42 H42B 110.4(46) . . ?
C34 S3 Fe 99.6(2) . . ?
C43 C34 S3 110.0(4) . . ?
C43 C34 H34A 116.5(34) . . ?
S3 C34 H34A 109.5(36) . . ?
C43 C34 H34B 109.8(37) . . ?
S3 C34 H34B 107.0(34) . . ?
H34A C34 H34B 103.5(47) . . ?
C34 C43 N4 110.8(5) . . ?
C34 C43 H43A 114.6(26) . . ?
N4 C43 H43A 105.3(27) . . ?
C34 C43 H43B 112.0(31) . . ?
N4 C43 H43B 106.5(30) . . ?
H43A C43 H43B 107.1(39) . . ?
C42 N4 C41 109.2(4) . . ?
C42 N4 C43 108.6(4) . . ?
C41 N4 C43 108.3(4) . . ?
C42 N4 Fe 109.1(4) . . ?
C41 N4 Fe 111.6(3) . . ?
C43 N4 Fe 110.0(3) . . ?
O5 C5 Fe 177.5(6) . . ?

loop_
_geom_bond_atom_site_label_1
_geom_bond_atom_site_label_2
_geom_bond_distance
_geom_bond_site_symmetry_2
_geom_bond_publ_flag
Fe C5 1.754(7) . ?
Fe N4 2.059(4) . ?
Fe S3 2.2153(15) . ?
Fe S2 2.258(2) . ?
Fe S1 2.272(2) . ?
Fe Co 2.6687(7) . ?
Co S1 2.242(2) 5_565 ?
Co S1 2.242(2) . ?
Co S2 2.285(2) 5_565 ?
Co S2 2.285(2) . ?
Co Fe 2.6687(7) 5_565 ?
S1 C14 1.820(6) . ?
C14 C41 1.492(9) . ?
C14 H14A 0.98(7) . ?
C14 H14B 1.00(4) . ?
C41 N4 1.504(7) . ?
C41 H41A 0.89(5) . ?
C41 H41B 0.93(5) . ?
S2 C24 1.832(6) . ?
C24 C42 1.515(9) . ?
C24 H24A 1.03(6) . ?
C24 H24B 0.84(6) . ?
C42 N4 1.482(7) . ?
C42 H42A 0.97(5) . ?
C42 H42B 0.96(7) . ?
S3 C34 1.807(8) . ?
C34 C43 1.502(9) . ?
C34 H34A 0.94(5) . ?
C34 H34B 0.86(5) . ?
C43 N4 1.511(6) . ?
C43 H43A 1.03(5) . ?
C43 H43B 1.00(5) . ?
C5 O5 1.136(7) . ?
